data_4111867
loop_
_publ_author_name
'St\'ephane A. Baudron'
'Patrick Batail'
'Claude Coulon'
'Rodolphe Cl\'erac'
'Enric Canadell'
'Vladimir Laukhin'
'Roberto Melzi'
'Pawel Wzietek'
'Denis J\'erome'
'Pascale Auban-Senzier'
'Sylvain Ravy'

_publ_contact_author
; Dr Patrick Batail 
  Laboratoire de Chimie, Ing\'enierie Mol\'eculaire et 
Mat\'eriaux d'Angers
  UMR 6200 CNRS-Universit\'e d'Angers,
  Bat. K, 2, Boulevard Lavoisier, Angers, France 
;
_publ_contact_author_email patrick.batail@univ-angers.fr
_publ_contact_author_fax '33 2 41 73 50 11'
_publ_contact_author_phone '33 2 41 73 52 64'
_publ_section_title
;
 (EDT-TTF-CONH2)6[Re6Se8(CN)6], a Metallic Kagome-Type Organic-Inorganic
 Hybrid Compound: Electronic Instability, Molecular Motion, and Charge
 Localization
;
_journal_name_full 'Journal of the American Chemical Society'
_journal_page_first 11785
_journal_page_last 11797
_journal_paper_doi 10.1021/ja0523385
_journal_volume 127
_journal_year 2005
_chemical_formula_sum 'C60 H22 N12 O6 Re6 S36 Se8'
_chemical_formula_weight 3909.94
_chemical_name_common '(EDT-TTF-CONH2)6 (RE6Se8(CN)6)'
_chemical_name_systematic
;
 ?
;
_space_group_IT_number 2
_symmetry_cell_setting triclinic
_symmetry_space_group_name_Hall '-P 1'
_symmetry_space_group_name_H-M 'P -1'
_atom_sites_solution_hydrogens geom
_atom_sites_solution_primary direct
_atom_sites_solution_secondary difmap
_audit_creation_method SHELXL-97
_cell_angle_alpha 91.286(13)
_cell_angle_beta 118.886(11)
_cell_angle_gamma 118.210(11)
_cell_formula_units_Z 1
_cell_length_a 14.7776(16)
_cell_length_b 14.7849(15)
_cell_length_c 15.1131(17)
_cell_measurement_reflns_used 7998
_cell_measurement_temperature 100(2)
_cell_measurement_theta_max 25.7
_cell_measurement_theta_min 1.6
_cell_volume 2409.4(7)
_computing_cell_refinement 'SELECT, CELL  [STOE-IPDS]'
_computing_data_collection 'EXPOSE [STOE-IPDS]'
_computing_data_reduction 'INTEGRATE [STOE-IPDS]'
_computing_structure_refinement 'SHELXL-97 (Sheldrick, 1997)'
_computing_structure_solution 'SHELXS-97 (Sheldrick, 1990)'
_diffrn_ambient_temperature 100(2)
_diffrn_detector_area_resol_mean 6.66
_diffrn_measured_fraction_theta_full 0.927
_diffrn_measured_fraction_theta_max 0.927
_diffrn_measurement_device_type STOE-IPDS
_diffrn_measurement_method 'Oscillation, Phi. incr. = 1.5'
_diffrn_radiation_monochromator graphite
_diffrn_radiation_source 'fine-focus sealed tube'
_diffrn_radiation_type MoK\a
_diffrn_radiation_wavelength 0.71073
_diffrn_reflns_av_R_equivalents 0.1641
_diffrn_reflns_av_sigmaI/netI 0.0847
_diffrn_reflns_limit_h_max 15
_diffrn_reflns_limit_h_min -17
_diffrn_reflns_limit_k_max 17
_diffrn_reflns_limit_k_min -18
_diffrn_reflns_limit_l_max 18
_diffrn_reflns_limit_l_min 0
_diffrn_reflns_number 23256
_diffrn_reflns_theta_full 25.78
_diffrn_reflns_theta_max 25.78
_diffrn_reflns_theta_min 1.89
_exptl_absorpt_coefficient_mu 11.362
_exptl_absorpt_correction_T_max 0.3150
_exptl_absorpt_correction_T_min 0.1466
_exptl_absorpt_correction_type numerical
_exptl_absorpt_process_details 'FACEIT, STOE-IPDS'
_exptl_crystal_colour black
_exptl_crystal_density_diffrn 2.695
_exptl_crystal_description prism
_exptl_crystal_F_000 1812
_exptl_crystal_size_max 0.2310
_exptl_crystal_size_mid 0.1924
_exptl_crystal_size_min 0.1156
_refine_diff_density_max 15.788
_refine_diff_density_min -5.659
_refine_diff_density_rms 0.643
_refine_ls_extinction_method none
_refine_ls_goodness_of_fit_ref 0.974
_refine_ls_hydrogen_treatment riding
_refine_ls_matrix_type full
_refine_ls_number_parameters 502
_refine_ls_number_reflns 8577
_refine_ls_number_restraints 0
_refine_ls_restrained_S_all 0.974
_refine_ls_R_factor_all 0.1295
_refine_ls_R_factor_gt 0.0951
_refine_ls_shift/su_max 0.001
_refine_ls_shift/su_mean 0.000
_refine_ls_structure_factor_coef Fsqd
_refine_ls_weighting_details 'calc w=1/[\s^2^(Fo^2^)+(0.1823P)^2^+0.0000P] where P=(Fo^2^+2Fc^2^)/3'
_refine_ls_weighting_scheme calc
_refine_ls_wR_factor_gt 0.2425
_refine_ls_wR_factor_ref 0.2616
_reflns_number_gt 5230
_reflns_number_total 8577
_reflns_threshold_expression >2sigma(I)
_cod_data_source_file ja0523385si20050411_110158_1.cif
_cod_data_source_block propre
_cod_original_cell_volume 2409.4(4)
_cod_database_code 4111867

loop_
_symmetry_equiv_pos_as_xyz
'x, y, z'
'-x, -y, -z'

loop_
_atom_site_label
_atom_site_type_symbol
_atom_site_fract_x
_atom_site_fract_y
_atom_site_fract_z
_atom_site_U_iso_or_equiv
_atom_site_adp_type
_atom_site_occupancy
_atom_site_symmetry_multiplicity
_atom_site_calc_flag
_atom_site_refinement_flags
Re1 Re 0.52179(8) 0.43183(7) 0.10364(7) 0.0120(3) Uani 1 1 d .
Re2 Re 0.52217(8) 0.60877(7) 0.08835(7) 0.0121(3) Uani 1 1 d .
Re3 Re 0.66920(8) 0.57964(7) 0.05973(7) 0.0123(3) Uani 1 1 d .
Se1 Se 0.3392(2) 0.25438(18) -0.04240(18) 0.0148(5) Uani 1 1 d .
Se2 Se 0.3781(2) 0.46215(19) 0.12480(18) 0.0151(5) Uani 1 1 d .
Se3 Se 0.7036(2) 0.61369(19) 0.24076(17) 0.0156(5) Uani 1 1 d .
Se4 Se 0.6614(2) 0.40613(19) 0.07063(18) 0.0166(5) Uani 1 1 d .
N1 N 0.5622(17) 0.3202(15) 0.2919(14) 0.015(4) Uiso 1 1 d .
N2 N 0.5679(19) 0.8005(18) 0.2455(17) 0.026(5) Uani 1 1 d .
N3 N 0.9677(19) 0.7280(15) 0.1642(16) 0.019(5) Uani 1 1 d .
C1 C 0.545(2) 0.3572(19) 0.2241(18) 0.018(5) Uiso 1 1 d .
C2 C 0.559(2) 0.738(2) 0.1895(19) 0.020(5) Uani 1 1 d .
C3 C 0.864(2) 0.6778(19) 0.1291(18) 0.016(5) Uani 1 1 d .
S1A S -0.4221(6) -0.3129(5) -0.4215(5) 0.0220(14) Uani 1 1 d .
S2A S -0.4367(6) -0.3975(6) -0.6104(5) 0.0255(15) Uani 1 1 d .
S3A S -0.2470(6) -0.3942(5) -0.2813(5) 0.0236(14) Uani 1 1 d .
S4A S -0.2574(6) -0.4732(5) -0.4678(5) 0.0222(14) Uani 1 1 d .
S5A S -0.1212(7) -0.4900(6) -0.1445(5) 0.0305(16) Uani 1 1 d .
S6A S -0.1111(7) -0.5669(7) -0.3578(6) 0.0383(19) Uani 1 1 d .
C1A C -0.586(2) -0.249(2) -0.5539(18) 0.021(5) Uani 1 1 d .
C2A C -0.512(2) -0.300(2) -0.5437(18) 0.018(5) Uiso 1 1 d .
C3A C -0.520(2) -0.340(2) -0.629(2) 0.027(6) Uani 1 1 d .
H3A H -0.5679 -0.3372 -0.6959 0.032 Uiso 1 1 calc R
C5A C -0.305(2) -0.412(2) -0.4147(19) 0.020(5) Uani 1 1 d .
C4A C -0.381(2) -0.379(2) -0.475(2) 0.023(6) Uani 1 1 d .
C6A C -0.179(2) -0.4681(19) -0.2700(18) 0.018(5) Uiso 1 1 d .
C7A C -0.178(2) -0.499(2) -0.352(2) 0.027(6) Uani 1 1 d .
C8A C -0.033(4) -0.541(3) -0.149(2) 0.053(10) Uani 1 1 d .
H8A1 H 0.0398 -0.5150 -0.0776 0.064 Uiso 1 1 calc R
H8A2 H -0.0830 -0.6197 -0.1699 0.064 Uiso 1 1 calc R
C9A C 0.007(3) -0.515(3) -0.217(3) 0.049(9) Uani 1 1 d .
H9A1 H 0.0595 -0.5411 -0.2048 0.059 Uiso 1 1 calc R
H9A2 H 0.0574 -0.4367 -0.1958 0.059 Uiso 1 1 calc R
O1A O -0.6274(17) -0.2281(17) -0.6369(15) 0.035(5) Uani 1 1 d .
N1A N -0.589(2) -0.2300(17) -0.4734(16) 0.024(5) Uani 1 1 d .
H1A1 H -0.6247 -0.1979 -0.4723 0.029 Uiso 1 1 calc R
H1A2 H -0.5562 -0.2495 -0.4198 0.029 Uiso 1 1 calc R
S1B S -0.1016(6) 0.0120(5) -0.1855(5) 0.0221(14) Uani 1 1 d .
S2B S -0.2271(6) -0.1710(5) -0.1227(5) 0.0248(14) Uani 1 1 d .
S3B S 0.1260(6) -0.0197(5) -0.0923(5) 0.0220(14) Uani 1 1 d .
S4B S -0.0028(6) -0.2046(5) -0.0351(5) 0.0211(13) Uani 1 1 d .
S5B S 0.3508(7) -0.0224(7) -0.0043(6) 0.0381(18) Uani 1 1 d .
S6B S 0.1821(7) -0.2619(7) 0.0389(6) 0.0408(19) Uani 1 1 d .
C1B C -0.306(2) 0.0349(19) -0.2652(18) 0.016(5) Uiso 1 1 d .
C2B C -0.246(2) -0.024(2) -0.210(2) 0.022(5) Uani 1 1 d .
C3B C -0.301(2) -0.107(2) -0.1794(19) 0.022(5) Uiso 1 1 d .
C4B C -0.104(3) -0.092(2) -0.129(2) 0.035(7) Uani 1 1 d .
C5B C 0.002(2) -0.0994(19) -0.0888(18) 0.018(5) Uiso 1 1 d .
C6B C 0.203(2) -0.083(2) -0.0315(19) 0.020(5) Uiso 1 1 d .
C7B C 0.140(2) -0.170(2) -0.010(2) 0.023(6) Uani 1 1 d .
C8B C 0.382(3) -0.128(3) 0.030(3) 0.050(9) Uani 1 1 d .
H8B1 H 0.3377 -0.1851 -0.0359 0.060 Uiso 1 1 calc R
H8B2 H 0.4697 -0.0965 0.0639 0.060 Uiso 1 1 calc R
C9B C 0.348(3) -0.174(3) 0.097(2) 0.050(9) Uani 1 1 d .
H9B1 H 0.3841 -0.1160 0.1588 0.060 Uiso 1 1 calc R
H9B2 H 0.3839 -0.2160 0.1227 0.060 Uiso 1 1 calc R
N1B N -0.2409(18) 0.1265(16) -0.2777(15) 0.020(4) Uiso 1 1 d .
O1B O -0.4169(17) -0.0075(15) -0.2889(16) 0.034(5) Uani 1 1 d .
S1C S 1.1830(6) 1.0760(5) 0.4911(5) 0.0220(13) Uani 1 1 d .
S2C S 0.9343(6) 0.8858(5) 0.3283(5) 0.0257(14) Uani 1 1 d .
S3C S 1.0633(6) 1.2186(5) 0.4563(6) 0.0270(15) Uani 1 1 d .
S4C S 0.8191(6) 1.0271(5) 0.2916(5) 0.0238(14) Uani 1 1 d .
S5C S 0.9734(8) 1.3546(6) 0.4667(8) 0.046(2) Uani 1 1 d .
S6C S 0.6843(7) 1.1343(6) 0.2575(6) 0.0343(17) Uani 1 1 d .
C1C C 1.280(2) 0.942(2) 0.521(2) 0.021(5) Uani 1 1 d .
C2C C 1.169(2) 0.954(2) 0.465(2) 0.024(5) Uiso 1 1 d .
C3C C 1.051(2) 0.8658(19) 0.3891(17) 0.016(5) Uiso 1 1 d .
C4C C 1.024(2) 1.020(2) 0.4009(17) 0.020(5) Uani 1 1 d .
C5C C 0.976(2) 1.084(2) 0.3869(19) 0.022(5) Uiso 1 1 d .
C6C C 0.936(2) 1.229(2) 0.408(2) 0.022(6) Uani 1 1 d .
C7C C 0.827(3) 1.146(2) 0.331(2) 0.028(6) Uani 1 1 d .
C8C C 0.825(2) 1.346(2) 0.378(2) 0.027(6) Uiso 1 1 d .
C9C C 0.753(2) 1.276(2) 0.269(2) 0.028(6) Uiso 1 1 d .
O1C O 1.2579(16) 0.8526(15) 0.4862(14) 0.027(4) Uani 1 1 d .
N1C N 1.381(2) 1.0262(18) 0.5998(17) 0.026(5) Uiso 1 1 d .

loop_
_atom_site_aniso_label
_atom_site_aniso_U_11
_atom_site_aniso_U_22
_atom_site_aniso_U_33
_atom_site_aniso_U_23
_atom_site_aniso_U_13
_atom_site_aniso_U_12
Re1 0.0134(5) 0.0174(5) 0.0153(5) 0.0116(4) 0.0101(4) 0.0127(5)
Re2 0.0140(5) 0.0160(5) 0.0165(5) 0.0106(4) 0.0109(4) 0.0122(5)
Re3 0.0125(5) 0.0178(6) 0.0167(5) 0.0121(4) 0.0103(4) 0.0125(5)
Se1 0.0173(12) 0.0143(13) 0.0189(11) 0.0107(11) 0.0118(11) 0.0108(12)
Se2 0.0161(12) 0.0223(13) 0.0193(11) 0.0131(11) 0.0137(10) 0.0144(12)
Se3 0.0166(12) 0.0207(13) 0.0152(11) 0.0107(11) 0.0095(10) 0.0132(12)
Se4 0.0164(12) 0.0210(13) 0.0216(12) 0.0118(11) 0.0107(11) 0.0159(12)
N2 0.033(13) 0.045(15) 0.040(13) 0.033(12) 0.028(11) 0.038(13)
N3 0.028(13) 0.011(11) 0.033(12) 0.018(10) 0.023(11) 0.014(11)
C2 0.018(13) 0.025(15) 0.029(13) 0.012(12) 0.013(12) 0.020(13)
C3 0.011(13) 0.019(14) 0.022(12) 0.016(12) 0.012(11) 0.009(12)
S1A 0.025(3) 0.034(4) 0.021(3) 0.014(3) 0.012(3) 0.026(3)
S2A 0.030(4) 0.041(4) 0.025(3) 0.019(3) 0.018(3) 0.029(4)
S3A 0.032(4) 0.031(4) 0.023(3) 0.015(3) 0.014(3) 0.028(4)
S4A 0.026(3) 0.036(4) 0.024(3) 0.018(3) 0.016(3) 0.027(3)
S5A 0.036(4) 0.042(4) 0.026(3) 0.020(3) 0.014(3) 0.033(4)
S6A 0.042(4) 0.064(5) 0.036(4) 0.018(4) 0.021(4) 0.048(5)
C1A 0.018(13) 0.034(16) 0.020(12) 0.010(12) 0.010(11) 0.021(13)
C3A 0.012(13) 0.035(16) 0.043(16) 0.020(14) 0.015(13) 0.020(14)
C5A 0.023(13) 0.024(14) 0.028(13) 0.013(12) 0.015(12) 0.023(13)
C4A 0.006(11) 0.035(17) 0.027(13) 0.014(13) 0.009(11) 0.011(13)
C7A 0.030(15) 0.052(18) 0.034(14) 0.029(14) 0.024(13) 0.039(16)
C8A 0.10(3) 0.09(3) 0.038(17) 0.039(19) 0.04(2) 0.09(3)
C9A 0.026(17) 0.04(2) 0.07(2) 0.004(18) 0.008(17) 0.026(17)
O1A 0.039(12) 0.059(14) 0.045(12) 0.039(11) 0.034(10) 0.040(12)
N1A 0.038(13) 0.029(13) 0.023(11) 0.014(10) 0.016(11) 0.031(12)
S1B 0.023(3) 0.031(4) 0.030(3) 0.020(3) 0.018(3) 0.023(3)
S2B 0.022(3) 0.027(4) 0.039(4) 0.021(3) 0.020(3) 0.019(3)
S3B 0.020(3) 0.031(4) 0.031(3) 0.022(3) 0.018(3) 0.019(3)
S4B 0.019(3) 0.025(4) 0.030(3) 0.015(3) 0.014(3) 0.018(3)
S5B 0.027(4) 0.056(5) 0.051(5) 0.029(4) 0.027(4) 0.029(4)
S6B 0.039(4) 0.049(5) 0.056(5) 0.033(4) 0.027(4) 0.037(4)
C2B 0.022(13) 0.031(15) 0.030(14) 0.011(13) 0.020(12) 0.020(13)
C4B 0.031(16) 0.032(17) 0.06(2) 0.018(16) 0.027(16) 0.028(16)
C7B 0.011(12) 0.020(14) 0.032(14) 0.005(12) 0.005(11) 0.011(13)
C8B 0.033(18) 0.06(2) 0.08(3) 0.04(2) 0.032(19) 0.040(19)
C9B 0.030(17) 0.08(3) 0.032(16) 0.028(19) 0.008(15) 0.04(2)
O1B 0.027(11) 0.028(11) 0.058(13) 0.023(11) 0.023(10) 0.023(10)
S1C 0.018(3) 0.024(4) 0.031(3) 0.010(3) 0.014(3) 0.018(3)
S2C 0.026(4) 0.030(4) 0.027(3) 0.012(3) 0.012(3) 0.022(4)
S3C 0.021(3) 0.023(4) 0.045(4) 0.013(3) 0.019(3) 0.017(3)
S4C 0.022(3) 0.029(4) 0.026(3) 0.013(3) 0.013(3) 0.018(3)
S5C 0.038(5) 0.027(4) 0.080(6) 0.012(4) 0.032(5) 0.025(4)
S6C 0.032(4) 0.047(5) 0.040(4) 0.024(4) 0.017(3) 0.034(4)
C1C 0.012(12) 0.026(15) 0.031(14) 0.016(13) 0.015(12) 0.010(13)
C4C 0.015(12) 0.045(17) 0.014(11) 0.023(12) 0.010(10) 0.024(13)
C6C 0.020(14) 0.022(15) 0.030(14) 0.016(13) 0.013(13) 0.017(14)
C7C 0.039(17) 0.025(16) 0.055(18) 0.030(15) 0.035(16) 0.030(16)
O1C 0.028(10) 0.035(12) 0.035(10) 0.021(9) 0.015(9) 0.030(10)

loop_
_atom_type_symbol
_atom_type_description
_atom_type_scat_dispersion_real
_atom_type_scat_dispersion_imag
_atom_type_scat_source
C C 0.0033 0.0016 'International Tables Vol C Tables 4.2.6.8 and 6.1.1.4'
H H 0.0000 0.0000 'International Tables Vol C Tables 4.2.6.8 and 6.1.1.4'
N N 0.0061 0.0033 'International Tables Vol C Tables 4.2.6.8 and 6.1.1.4'
O O 0.0106 0.0060 'International Tables Vol C Tables 4.2.6.8 and 6.1.1.4'
S S 0.1246 0.1234 'International Tables Vol C Tables 4.2.6.8 and 6.1.1.4'
Se Se -0.0929 2.2259 'International Tables Vol C Tables 4.2.6.8 and 6.1.1.4'
Re Re -1.0185 7.2310 'International Tables Vol C Tables 4.2.6.8 and 6.1.1.4'

loop_
_geom_angle_atom_site_label_1
_geom_angle_atom_site_label_2
_geom_angle_atom_site_label_3
_geom_angle
_geom_angle_site_symmetry_1
_geom_angle_site_symmetry_3
C1 Re1 Se3 90.8(7) . .
C1 Re1 Se1 92.6(7) . .
Se3 Re1 Se1 176.61(7) . .
C1 Re1 Se2 90.2(6) . .
Se3 Re1 Se2 90.32(8) . .
Se1 Re1 Se2 90.19(8) . .
C1 Re1 Se4 94.0(6) . .
Se3 Re1 Se4 90.22(8) . .
Se1 Re1 Se4 89.04(8) . .
Se2 Re1 Se4 175.79(7) . .
C1 Re1 Re3 134.3(6) . 2_665
Se3 Re1 Re3 118.76(6) . 2_665
Se1 Re1 Re3 58.88(5) . 2_665
Se2 Re1 Re3 58.23(5) . 2_665
Se4 Re1 Re3 118.00(6) . 2_665
C1 Re1 Re2 133.1(6) . .
Se3 Re1 Re2 58.65(5) . .
Se1 Re1 Re2 118.98(6) . .
Se2 Re1 Re2 58.58(5) . .
Se4 Re1 Re2 118.41(6) . .
Re3 Re1 Re2 60.12(4) 2_665 .
C1 Re1 Re3 135.8(6) . .
Se3 Re1 Re3 58.69(6) . .
Se1 Re1 Re3 118.23(6) . .
Se2 Re1 Re3 118.36(6) . .
Se4 Re1 Re3 58.62(6) . .
Re3 Re1 Re3 89.82(4) 2_665 .
Re2 Re1 Re3 59.81(3) . .
C1 Re1 Re2 136.9(6) . 2_665
Se3 Re1 Re2 118.67(6) . 2_665
Se1 Re1 Re2 58.25(6) . 2_665
Se2 Re1 Re2 118.07(6) . 2_665
Se4 Re1 Re2 58.16(6) . 2_665
Re3 Re1 Re2 59.85(3) 2_665 2_665
Re2 Re1 Re2 89.97(4) . 2_665
Re3 Re1 Re2 59.98(4) . 2_665
C2 Re2 Se1 88.0(7) . 2_665
C2 Re2 Se4 93.4(6) . 2_665
Se1 Re2 Se4 89.58(8) 2_665 2_665
C2 Re2 Se3 90.2(6) . .
Se1 Re2 Se3 90.72(8) 2_665 .
Se4 Re2 Se3 176.45(8) 2_665 .
C2 Re2 Se2 95.5(7) . .
Se1 Re2 Se2 176.42(8) 2_665 .
Se4 Re2 Se2 89.41(8) 2_665 .
Se3 Re2 Se2 90.08(7) . .
C2 Re2 Re3 131.2(6) . .
Se1 Re2 Re3 59.00(5) 2_665 .
Se4 Re2 Re3 118.67(6) 2_665 .
Se3 Re2 Re3 58.68(6) . .
Se2 Re2 Re3 118.70(6) . .
C2 Re2 Re1 136.0(6) . .
Se1 Re2 Re1 119.11(6) 2_665 .
Se4 Re2 Re1 118.65(7) 2_665 .
Se3 Re2 Re1 58.24(6) . .
Se2 Re2 Re1 58.59(5) . .
Re3 Re2 Re1 60.13(3) . .
C2 Re2 Re3 138.9(6) . 2_665
Se1 Re2 Re3 118.50(7) 2_665 2_665
Se4 Re2 Re3 58.80(6) 2_665 2_665
Se3 Re2 Re3 118.09(7) . 2_665
Se2 Re2 Re3 58.14(6) . 2_665
Re3 Re2 Re3 89.85(4) . 2_665
Re1 Re2 Re3 59.85(3) . 2_665
C2 Re2 Re1 133.7(6) . 2_665
Se1 Re2 Re1 58.53(6) 2_665 2_665
Se4 Re2 Re1 58.77(6) 2_665 2_665
Se3 Re2 Re1 118.57(6) . 2_665
Se2 Re2 Re1 118.11(7) . 2_665
Re3 Re2 Re1 59.91(3) . 2_665
Re1 Re2 Re1 90.03(4) . 2_665
Re3 Re2 Re1 59.97(4) 2_665 2_665
C3 Re3 Se2 91.9(6) . 2_665
C3 Re3 Se3 91.5(6) . .
Se2 Re3 Se3 176.65(8) 2_665 .
C3 Re3 Se4 94.5(6) . .
Se2 Re3 Se4 89.40(8) 2_665 .
Se3 Re3 Se4 89.90(7) . .
C3 Re3 Se1 89.5(6) . 2_665
Se2 Re3 Se1 90.27(7) 2_665 2_665
Se3 Re3 Se1 90.20(8) . 2_665
Se4 Re3 Se1 176.01(8) . 2_665
C3 Re3 Re2 132.7(6) . .
Se2 Re3 Re2 119.08(6) 2_665 .
Se3 Re3 Re2 58.58(5) . .
Se4 Re3 Re2 118.64(6) . .
Se1 Re3 Re2 58.25(6) 2_665 .
C3 Re3 Re1 133.4(5) . 2_665
Se2 Re3 Re1 58.84(5) 2_665 2_665
Se3 Re3 Re1 118.81(6) . 2_665
Se4 Re3 Re1 118.21(7) . 2_665
Se1 Re3 Re1 58.42(6) 2_665 2_665
Re2 Re3 Re1 60.25(3) . 2_665
C3 Re3 Re1 136.4(5) . .
Se2 Re3 Re1 118.78(7) 2_665 .
Se3 Re3 Re1 58.19(6) . .
Se4 Re3 Re1 58.60(6) . .
Se1 Re3 Re1 118.29(6) 2_665 .
Re2 Re3 Re1 60.06(3) . .
Re1 Re3 Re1 90.18(4) 2_665 .
C3 Re3 Re2 137.1(6) . 2_665
Se2 Re3 Re2 58.74(6) 2_665 2_665
Se3 Re3 Re2 118.23(7) . 2_665
Se4 Re3 Re2 58.18(6) . 2_665
Se1 Re3 Re2 118.43(6) 2_665 2_665
Re2 Re3 Re2 90.15(4) . 2_665
Re1 Re3 Re2 60.03(4) 2_665 2_665
Re1 Re3 Re2 60.05(3) . 2_665
Re2 Se1 Re1 63.22(6) 2_665 .
Re2 Se1 Re3 62.76(5) 2_665 2_665
Re1 Se1 Re3 62.70(6) . 2_665
Re3 Se2 Re2 63.12(6) 2_665 .
Re3 Se2 Re1 62.93(6) 2_665 .
Re2 Se2 Re1 62.83(6) . .
Re1 Se3 Re2 63.10(6) . .
Re1 Se3 Re3 63.12(6) . .
Re2 Se3 Re3 62.74(6) . .
Re2 Se4 Re1 63.07(5) 2_665 .
Re2 Se4 Re3 63.01(6) 2_665 .
Re1 Se4 Re3 62.78(5) . .
N1 C1 Re1 177(2) . .
N2 C2 Re2 172(2) . .
N3 C3 Re3 178(2) . .
C4A S1A C2A 93.4(11) . .
C3A S2A C4A 94.6(12) . .
C5A S3A C6A 94.7(10) . .
C7A S4A C5A 95.3(11) . .
C6A S5A C8A 100.7(12) . .
C7A S6A C9A 96.2(13) . .
O1A C1A N1A 130(2) . .
O1A C1A C2A 114(2) . .
N1A C1A C2A 115.6(18) . .
C3A C2A C1A 120.8(19) . .
C3A C2A S1A 118.0(17) . .
C1A C2A S1A 121.0(16) . .
C2A C3A S2A 117.4(18) . .
C2A C3A H3A 121.3 . .
S2A C3A H3A 121.3 . .
C4A C5A S3A 123.2(18) . .
C4A C5A S4A 122.0(19) . .
S3A C5A S4A 114.9(11) . .
C5A C4A S1A 122.0(19) . .
C5A C4A S2A 121.4(19) . .
S1A C4A S2A 116.5(12) . .
C7A C6A S3A 118.2(16) . .
C7A C6A S5A 129.4(17) . .
S3A C6A S5A 112.4(13) . .
C6A C7A S6A 126.7(17) . .
C6A C7A S4A 116.4(16) . .
S6A C7A S4A 116.9(14) . .
C9A C8A S5A 117.5(19) . .
C9A C8A H8A1 107.9 . .
S5A C8A H8A1 107.9 . .
C9A C8A H8A2 107.9 . .
S5A C8A H8A2 107.9 . .
H8A1 C8A H8A2 107.2 . .
C8A C9A S6A 117(2) . .
C8A C9A H9A1 108.0 . .
S6A C9A H9A1 108.0 . .
C8A C9A H9A2 108.0 . .
S6A C9A H9A2 108.0 . .
H9A1 C9A H9A2 107.2 . .
C1A N1A H1A1 120.0 . .
C1A N1A H1A2 120.0 . .
H1A1 N1A H1A2 120.0 . .
C4B S1B C2B 91.9(12) . .
C4B S2B C3B 95.6(12) . .
C5B S3B C6B 96.0(11) . .
C7B S4B C5B 92.3(11) . .
C6B S5B C8B 100.6(13) . .
C7B S6B C9B 98.4(13) . .
O1B C1B N1B 125.8(19) . .
O1B C1B C2B 114.0(19) . .
N1B C1B C2B 120(2) . .
C3B C2B C1B 122(2) . .
C3B C2B S1B 117.3(17) . .
C1B C2B S1B 120.5(17) . .
C2B C3B S2B 117.6(18) . .
C5B C4B S2B 125.5(19) . .
C5B C4B S1B 117(2) . .
S2B C4B S1B 117.5(13) . .
C4B C5B S3B 125.8(18) . .
C4B C5B S4B 116.5(18) . .
S3B C5B S4B 117.7(12) . .
C7B C6B S5B 130.3(17) . .
C7B C6B S3B 114.3(17) . .
S5B C6B S3B 115.3(13) . .
C6B C7B S4B 119.7(16) . .
C6B C7B S6B 126.5(18) . .
S4B C7B S6B 113.7(14) . .
C9B C8B S5B 115(2) . .
C9B C8B H8B1 108.6 . .
S5B C8B H8B1 108.6 . .
C9B C8B H8B2 108.6 . .
S5B C8B H8B2 108.6 . .
H8B1 C8B H8B2 107.5 . .
C8B C9B S6B 116(2) . .
C8B C9B H9B1 108.2 . .
S6B C9B H9B1 108.2 . .
C8B C9B H9B2 108.2 . .
S6B C9B H9B2 108.2 . .
H9B1 C9B H9B2 107.4 . .
C2C S1C C4C 94.2(12) . .
C3C S2C C4C 95.5(11) . .
C5C S3C C6C 94.5(12) . .
C5C S4C C7C 93.3(12) . .
C6C S5C C8C 102.1(12) . .
C7C S6C C9C 94.6(12) . .
O1C C1C N1C 130(2) . .
O1C C1C C2C 116(2) . .
N1C C1C C2C 114(2) . .
C3C C2C C1C 120(2) . .
C3C C2C S1C 116.6(17) . .
C1C C2C S1C 123.3(19) . .
C2C C3C S2C 117.8(17) . .
C5C C4C S2C 123.0(18) . .
C5C C4C S1C 121(2) . .
S2C C4C S1C 115.8(12) . .
C4C C5C S3C 123.9(19) . .
C4C C5C S4C 119(2) . .
S3C C5C S4C 116.6(13) . .
C7C C6C S5C 127.9(17) . .
C7C C6C S3C 118.0(18) . .
S5C C6C S3C 114.1(15) . .
C6C C7C S6C 129.3(18) . .
C6C C7C S4C 116.7(17) . .
S6C C7C S4C 114.0(17) . .
C9C C8C S5C 112.7(17) . .
C8C C9C S6C 112.7(18) . .

loop_
_geom_bond_atom_site_label_1
_geom_bond_atom_site_label_2
_geom_bond_distance
_geom_bond_site_symmetry_2
Re1 C1 2.12(2) .
Re1 Se3 2.507(3) .
Re1 Se1 2.516(3) .
Re1 Se2 2.522(2) .
Re1 Se4 2.525(2) .
Re1 Re3 2.6242(12) 2_665
Re1 Re2 2.6290(11) .
Re1 Re3 2.6310(12) .
Re1 Re2 2.6331(12) 2_665
Re2 C2 2.09(2) .
Re2 Se1 2.508(2) 2_665
Re2 Se4 2.509(2) 2_665
Re2 Se3 2.518(2) .
Re2 Se2 2.522(2) .
Re2 Re3 2.6225(11) .
Re2 Re3 2.6312(16) 2_665
Re2 Re1 2.6331(12) 2_665
Re3 C3 2.14(2) .
Re3 Se2 2.506(2) 2_665
Re3 Se3 2.520(2) .
Re3 Se4 2.526(2) .
Re3 Se1 2.528(2) 2_665
Re3 Re1 2.6242(12) 2_665
Re3 Re2 2.6312(16) 2_665
Se1 Re2 2.508(2) 2_665
Se1 Re3 2.528(2) 2_665
Se2 Re3 2.506(2) 2_665
Se4 Re2 2.509(2) 2_665
N1 C1 1.15(3) .
N2 C2 1.15(3) .
N3 C3 1.14(3) .
S1A C4A 1.73(3) .
S1A C2A 1.76(2) .
S2A C3A 1.72(2) .
S2A C4A 1.75(2) .
S3A C5A 1.72(2) .
S3A C6A 1.76(2) .
S4A C7A 1.75(2) .
S4A C5A 1.76(2) .
S5A C6A 1.78(2) .
S5A C8A 1.82(3) .
S6A C7A 1.74(2) .
S6A C9A 1.80(3) .
C1A O1A 1.22(3) .
C1A N1A 1.27(3) .
C1A C2A 1.56(3) .
C2A C3A 1.34(4) .
C3A H3A 0.9300 .
C5A C4A 1.37(3) .
C6A C7A 1.32(3) .
C8A C9A 1.38(4) .
C8A H8A1 0.9700 .
C8A H8A2 0.9700 .
C9A H9A1 0.9700 .
C9A H9A2 0.9700 .
N1A H1A1 0.8600 .
N1A H1A2 0.8600 .
S1B C4B 1.77(3) .
S1B C2B 1.77(2) .
S2B C4B 1.69(3) .
S2B C3B 1.71(2) .
S3B C5B 1.67(2) .
S3B C6B 1.76(2) .
S4B C7B 1.74(2) .
S4B C5B 1.76(2) .
S5B C6B 1.73(2) .
S5B C8B 1.84(3) .
S6B C7B 1.78(2) .
S6B C9B 1.82(3) .
C1B O1B 1.29(3) .
C1B N1B 1.32(3) .
C1B C2B 1.51(3) .
C2B C3B 1.35(3) .
C4B C5B 1.44(3) .
C6B C7B 1.35(3) .
C8B C9B 1.40(4) .
C8B H8B1 0.9700 .
C8B H8B2 0.9700 .
C9B H9B1 0.9700 .
C9B H9B2 0.9700 .
S1C C2C 1.72(3) .
S1C C4C 1.76(2) .
S2C C3C 1.70(2) .
S2C C4C 1.71(3) .
S3C C5C 1.70(3) .
S3C C6C 1.75(2) .
S4C C5C 1.74(2) .
S4C C7C 1.77(2) .
S5C C6C 1.74(3) .
S5C C8C 1.88(3) .
S6C C7C 1.76(2) .
S6C C9C 1.80(3) .
C1C O1C 1.23(3) .
C1C N1C 1.29(3) .
C1C C2C 1.55(3) .
C2C C3C 1.38(4) .
C4C C5C 1.38(3) .
C6C C7C 1.31(4) .
C8C C9C 1.46(4) .
